data_2001277
loop_
_publ_author_name
'Raptis, R. G.'
'Staples, R. J.'
'King, C.'
'Fackler, Jnr, J. P.'

_publ_section_title
;
 Structure of [3,5-(C~6~H~5~)~2~C~3~H~2~N~2~]~4~. A
 3,5-diphenylpyrazole tetramer linked by hydrogen bonds
;
_journal_issue 10
_journal_name_full 'Acta Crystallographica Section C'
_journal_page_first 1716
_journal_page_last 1719
_journal_paper_doi 10.1107/S0108270193005980
_journal_volume 49
_journal_year 1993
_chemical_formula_sum 'C15 H12 N2'
_chemical_formula_weight 440.3
_symmetry_cell_setting monoclinic
_symmetry_space_group_name_Hall '-C 2yc'
_symmetry_space_group_name_H-M 'C 1 2/c 1'
_cell_angle_alpha 90
_cell_angle_beta 109.59(2)
_cell_angle_gamma 90
_cell_formula_units_Z 16
_cell_length_a 16.948(4)
_cell_length_b 17.163(4)
_cell_length_c 17.677(6)
_cell_volume 4844(2)
_diffrn_radiation_type Mo
_diffrn_radiation_wavelength 0.71069
_exptl_absorpt_coefficient_mu 0.07
_exptl_crystal_density_diffrn 1.21
_exptl_crystal_F_000 1861.6
_cod_data_source_file cr1006.cif
_cod_data_source_block cr1006a
_cod_database_code 2001277

loop_
_atom_site_label
_atom_site_fract_x
_atom_site_fract_y
_atom_site_fract_z
_atom_site_U_iso_or_equiv
N(1) .9097(2) .2597(2) .2228(2) .0480(10)
N(2) .8742(2) .3085(2) .2624(2) .0480(10)
C(1) .8486(2) .2275(2) .1613(2) .0420(10)
C(2) .7723(2) .2564(2) .1618(2) .0480(10)
C(3) .7904(2) .3073(2) .2256(2) .0440(10)
C(11) .80370(10) .1433(2) .04060(10) .063(2)
C(12) .82090(10) .0885(2) -.01010(10) .081(2)
C(13) .90220(10) .0605(2) .00680(10) .089(3)
C(14) .96640(10) .0872(2) .07430(10) .083(2)
C(15) .94920(10) .1420(2) .12490(10) .065(2)
C(16) .86790(10) .1700(2) .10810(10) .0490(10)
C(31) .76190(10) .3854(2) .33320(10) .077(2)
C(32) .70860(10) .4326(2) .35870(10) .093(2)
C(33) .62820(10) .4491(2) .30670(10) .089(2)
C(34) .60090(10) .4185(2) .22910(10) .091(2)
C(35) .65410(10) .3714(2) .20350(10) .070(2)
C(36) .73460(10) .3548(2) .25560(10) .0510(10)
N(3) 1.0357(2) .4472(2) .3373(2) .0530(10)
N(4) 1.0000(2) .3967(2) .3761(2) .0520(10)
C(4) 1.0974(2) .4866(2) .3927(2) .0460(10)
C(5) 1.1005(2) .4609(2) .4681(2) .0510(10)
C(6) 1.0399(2) .4038(2) .4558(2) .0460(10)
C(41) 1.1771(2) .5285(2) .30440(10) .065(2)
C(42) 1.2335(2) .5790(2) .28760(10) .086(2)
C(43) 1.2646(2) .6433(2) .33690(10) .096(3)
C(44) 1.2391(2) .6571(2) .40300(10) .097(3)
C(45) 1.1826(2) .6066(2) .4198(2) .074(2)
C(46) 1.1516(2) .5423(2) .37050(10) .0530(10)
C(61) 1.0490(2) .37430(10) .59570(10) .061(2)
C(62) 1.0315(2) .32710(10) .65230(10) .075(2)
C(63) .9848(2) .25910(10) .62810(10) .082(2)
C(64) .9557(2) .23820(10) .54710(10) .086(2)
C(65) .9732(2) .28530(10) .49050(10) .071(2)
C(66) 1.0199(2) .35330(10) .51470(10) .0500(10)
H .918(2) .341(2) .315(2) ?
H(1) 1.0000 .257(3) .2500 ?
H(2) .718(3) .244(2) .124(2) ?
H(11) .7477 .1626 .0290 ?
H(12) .7768 .0702 -.0565 ?
H(13) .9141 .0228 -.0281 ?
H(14) 1.0224 .0679 .0858 ?
H(15) .9934 .1604 .1714 ?
H(31) .8172 .3740 .3690 ?
H(32) .7274 .4536 .4121 ?
H(33) .5915 .4816 .3243 ?
H(34) .5455 .4299 .1933 ?
H(35) .6354 .3503 .1501 ?
H(3) 1.0000 .448(3) .2500 ?
H(5) 1.139(2) .478(2) .521(2) ?
H(41) 1.1557 .4843 .2705 ?
H(42) 1.2510 .5695 .2421 ?
H(43) 1.3034 .6780 .3253 ?
H(44) 1.2605 .7013 .4369 ?
H(45) 1.1651 .6161 .4653 ?
H(61) 1.0811 .4211 .6124 ?
H(62) 1.0515 .3415 .7080 ?
H(63) .9727 .2267 .6671 ?
H(64) .9235 .1913 .5305 ?
H(65) .9532 .2709 .4348 ?

loop_
_geom_angle_atom_site_label_1
_geom_angle_atom_site_label_2
_geom_angle_atom_site_label_3
_geom_angle
N(2) N(1) H(1) 117.0(10)
N(1) N(2) H 116(2)
N(4) N(3) H(3) 116(2)
N(3) N(4) H 115(2)
N(2) N(1) C(1) 108.5(3)
N(1) N(2) C(3) 108.6(3)
N(4) N(3) C(4) 108.6(3)
N(3) N(4) C(6) 108.4(3)
N(2) H N(4) 163(3)
N(1) H(1) N(1)' 176(4)
N(3) H(3) N(3)' 179(4)
N(1) C(1) C(2) 108.3(3)
C(1) C(2) C(3) 106.2(3)
N(2) C(3) C(2) 108.3(3)
N(3) C(4) C(5) 107.9(3)
C(4) C(5) C(6) 106.7(3)
N(4) C(6) C(5) 108.3(3)
C(2) C(1) C(16) 130.5(3)
C(2) C(3) C(36) 130.6(3)
C(1) C(16) C(15) 120.70(10)
C(3) C(36) C(35) 118.60(10)
N(3) C(4) C(46) 122.3(3)
N(4) C(6) C(66) 122.0(3)
C(4) C(46) C(41) 120.7(2)
C(6) C(66) C(61) 119.10(10)
N(1) C(1) C(16) 121.1(3)
N(2) C(3) C(36) 121.1(3)
C(1) C(16) C(11) 119.30(10)
C(3) C(36) C(31) 121.40(10)
C(5) C(4) C(46) 129.7(3)
C(5) C(6) C(66) 129.6(3)
C(4) C(46) C(45) 119.2(2)
C(6) C(66) C(65) 120.90(10)

loop_
_geom_bond_atom_site_label_1
_geom_bond_atom_site_label_2
_geom_bond_distance
N(1) N(2) 1.354(4)
N(3) N(4) 1.367(5)
N(1) C(1) 1.343(4)
N(2) C(3) 1.350(4)
N(3) C(4) 1.350(4)
N(4) C(6) 1.348(4)
C(1) C(2) 1.388(5)
C(2) C(3) 1.376(5)
C(4) C(5) 1.389(5)
C(5) C(6) 1.383(5)
N(1) H(1) 1.443(5)
N(2) H 1.12(4)
N(3) H(3) 1.46(5)
N(4) H 1.74(4)
C(2) H(2) 0.96(4)
C(5) H(5) 0.99(4)
C(1) C(16) 1.471(4)
C(3) C(36) 1.473(5)
C(4) C(46) 1.466(5)
C(6) C(66) 1.478(5)
